data_1501647
loop_
_publ_author_name
'Sergey Konchenko'
'Rosa Llusar'
'Pavel Petrov'
'Aleksandr Virovets'
'Artem Bogomyakov'
'Carlos Gomez Garcia'
'Victor Polo'

_publ_section_title
;
 Synthesis, molecular and electronic structure of an incomplete cuboidal
 Re3S4 cluster with an unusual quadruplet ground state
;
_journal_name_full 'Che. Commun.'
_journal_page_first 2713
_journal_paper_doi 10.1039/c2cc17287a
_journal_volume 48
_journal_year 2012
_chemical_formula_sum 'C84 H81 Br4 N3 P6 Re3 S4'
_chemical_formula_weight 2324.82
_chemical_name_systematic
;
?
;
_space_group_IT_number 15
_symmetry_cell_setting monoclinic
_symmetry_space_group_name_Hall '-C 2yc'
_symmetry_space_group_name_H-M 'C 1 2/c 1'
_atom_sites_solution_hydrogens geom
_atom_sites_solution_primary direct
_atom_sites_solution_secondary difmap
_audit_creation_method SHELXL-97
_cell_angle_alpha 90.00
_cell_angle_beta 98.4630(10)
_cell_angle_gamma 90.00
_cell_formula_units_Z 8
_cell_length_a 44.6606(12)
_cell_length_b 13.7072(4)
_cell_length_c 29.2555(8)
_cell_measurement_reflns_used 9930
_cell_measurement_temperature 100.0(2)
_cell_measurement_theta_max 31.5933
_cell_measurement_theta_min 2.3514
_cell_volume 17714.4(9)
_computing_cell_refinement 'Apex2 V.1.27 (Bruker, 2005)'
_computing_data_collection 'Apex2 V.1.27 (Bruker, 2005)'
_computing_data_reduction 'Apex2 V.1.27 (Bruker, 2005)'
_computing_molecular_graphics 'SHELXTL V6.22 (Bruker, 2000-2005)'
_computing_publication_material 'local programs'
_computing_structure_refinement 'SHELXL-97 (Sheldrick, 1997)'
_computing_structure_solution 'SHELXS-97 (Sheldrick, 1990)'
_diffrn_ambient_temperature 100.0(2)
_diffrn_detector_area_resol_mean 25
_diffrn_measured_fraction_theta_full 0.995
_diffrn_measured_fraction_theta_max 0.885
_diffrn_measurement_device_type 'Bruker X8Apex CCD detector'
_diffrn_measurement_method 'combined omega- and phi-scans'
_diffrn_radiation_monochromator graphite
_diffrn_radiation_source 'fine-focus sealed tube'
_diffrn_radiation_type MoK\a
_diffrn_radiation_wavelength 0.71073
_diffrn_reflns_av_R_equivalents 0.0234
_diffrn_reflns_av_sigmaI/netI 0.0361
_diffrn_reflns_limit_h_max 64
_diffrn_reflns_limit_h_min -63
_diffrn_reflns_limit_k_max 19
_diffrn_reflns_limit_k_min -19
_diffrn_reflns_limit_l_max 42
_diffrn_reflns_limit_l_min -19
_diffrn_reflns_number 54964
_diffrn_reflns_theta_full 25.00
_diffrn_reflns_theta_max 31.62
_diffrn_reflns_theta_min 1.68
_diffrn_standards_decay_% 0
_diffrn_standards_interval_count 0
_diffrn_standards_interval_time 0
_diffrn_standards_number 0
_exptl_absorpt_coefficient_mu 6.140
_exptl_absorpt_correction_T_max 1
_exptl_absorpt_correction_T_min 0.647042
_exptl_absorpt_correction_type empirical
_exptl_absorpt_process_details 'based on intensities (SADABS, Bruker, 2005)'
_exptl_crystal_colour black
_exptl_crystal_density_diffrn 1.743
_exptl_crystal_density_meas ?
_exptl_crystal_density_method 'not measured'
_exptl_crystal_description block
_exptl_crystal_F_000 9000
_exptl_crystal_size_max 0.34
_exptl_crystal_size_mid 0.28
_exptl_crystal_size_min 0.27
_refine_diff_density_max 3.921
_refine_diff_density_min -2.058
_refine_diff_density_rms 0.194
_refine_ls_extinction_method none
_refine_ls_goodness_of_fit_ref 1.049
_refine_ls_hydrogen_treatment constr
_refine_ls_matrix_type full
_refine_ls_number_parameters 975
_refine_ls_number_reflns 26356
_refine_ls_number_restraints 0
_refine_ls_restrained_S_all 1.049
_refine_ls_R_factor_all 0.0473
_refine_ls_R_factor_gt 0.0339
_refine_ls_shift/su_max 0.002
_refine_ls_shift/su_mean 0.000
_refine_ls_structure_factor_coef Fsqd
_refine_ls_weighting_details 'calc w=1/[\s^2^(Fo^2^)+(0.0424P)^2^+204.4582P] where P=(Fo^2^+2Fc^2^)/3'
_refine_ls_weighting_scheme calc
_refine_ls_wR_factor_gt 0.0915
_refine_ls_wR_factor_ref 0.0976
_reflns_number_gt 21811
_reflns_number_total 26356
_reflns_threshold_expression >2sigma(I)
_cod_data_source_file c2cc17287a.txt
_cod_data_source_block 1Br*3MeCN
_cod_depositor_comments
;
The following automatic conversions were performed:

'_exptl_crystal_density_meas' value 'none' was changed to '?' - the
value is perceived as not measured.

Automatic conversion script
Id: cif_fix_values 3008 2015-01-20 13:52:24Z robertas 
;
_cod_original_sg_symbol_H-M C2/c
_cod_database_code 1501647

loop_
_symmetry_equiv_pos_as_xyz
'x, y, z'
'-x, y, -z+1/2'
'x+1/2, y+1/2, z'
'-x+1/2, y+1/2, -z+1/2'
'-x, -y, -z'
'x, -y, z-1/2'
'-x+1/2, -y+1/2, -z'
'x+1/2, -y+1/2, z-1/2'

loop_
_atom_site_label
_atom_site_type_symbol
_atom_site_fract_x
_atom_site_fract_y
_atom_site_fract_z
_atom_site_U_iso_or_equiv
_atom_site_adp_type
_atom_site_occupancy
_atom_site_symmetry_multiplicity
_atom_site_calc_flag
_atom_site_refinement_flags
Re1 Re 0.117681(4) 0.952507(12) 0.157264(5) 0.01078(4) Uani 1 1 d .
Re2 Re 0.157673(4) 0.808024(12) 0.138910(6) 0.01142(4) Uani 1 1 d .
Re3 Re 0.124680(4) 0.909887(13) 0.066194(6) 0.01293(4) Uani 1 1 d .
S1 S 0.16148(2) 0.97526(8) 0.12333(4) 0.01302(19) Uani 1 1 d .
S2 S 0.12067(2) 0.79290(8) 0.18409(4) 0.01391(19) Uani 1 1 d .
S3 S 0.07979(2) 0.91785(9) 0.09783(4) 0.0170(2) Uani 1 1 d .
S4 S 0.12782(3) 0.74409(9) 0.07379(4) 0.0178(2) Uani 1 1 d .
Br1 Br 0.148681(9) 1.00457(3) 0.235181(14) 0.01462(8) Uani 1 1 d .
Br2 Br 0.204697(10) 0.78283(4) 0.098859(15) 0.01770(9) Uani 1 1 d .
Br3 Br 0.114997(11) 1.08614(4) 0.034837(16) 0.02188(10) Uani 1 1 d .
Br4 Br 0.09046(2) 0.26234(5) 0.32931(2) 0.05018(18) Uani 1 1 d .
P11 P 0.10838(3) 1.13439(8) 0.15763(4) 0.0141(2) Uani 1 1 d .
P12 P 0.07582(2) 0.95829(8) 0.20536(4) 0.0132(2) Uani 1 1 d .
P21 P 0.20079(3) 0.81923(9) 0.20509(4) 0.0146(2) Uani 1 1 d .
P22 P 0.16527(3) 0.63017(9) 0.15813(4) 0.0192(2) Uani 1 1 d .
P31 P 0.16190(3) 0.92473(9) 0.00817(4) 0.0161(2) Uani 1 1 d .
P32 P 0.09124(3) 0.85986(10) -0.00692(4) 0.0179(2) Uani 1 1 d .
C11 C 0.08901(11) 1.1569(3) 0.20806(16) 0.0180(9) Uani 1 1 d .
H11F H 0.1035 1.1487 0.2369 0.022 Uiso 1 1 calc R
H11G H 0.0812 1.2246 0.2071 0.022 Uiso 1 1 calc R
C12 C 0.06277(10) 1.0850(3) 0.20756(17) 0.0184(9) Uani 1 1 d .
H12F H 0.0473 1.0982 0.1804 0.022 Uiso 1 1 calc R
H12G H 0.0532 1.0945 0.2357 0.022 Uiso 1 1 calc R
C21 C 0.21967(11) 0.6995(4) 0.20615(17) 0.0202(9) Uani 1 1 d .
H21F H 0.2302 0.6930 0.1788 0.024 Uiso 1 1 calc R
H21G H 0.2350 0.6944 0.2341 0.024 Uiso 1 1 calc R
C22 C 0.19668(12) 0.6181(4) 0.20612(17) 0.0229(10) Uani 1 1 d .
H22F H 0.1885 0.6189 0.2358 0.027 Uiso 1 1 calc R
H22G H 0.2069 0.5546 0.2036 0.027 Uiso 1 1 calc R
C31 C 0.13712(11) 0.9392(4) -0.04730(16) 0.0215(10) Uani 1 1 d .
H31F H 0.1255 1.0008 -0.0478 0.026 Uiso 1 1 calc R
H31G H 0.1492 0.9402 -0.0731 0.026 Uiso 1 1 calc R
C32 C 0.11576(11) 0.8519(4) -0.05182(16) 0.0229(10) Uani 1 1 d .
H32F H 0.1276 0.7905 -0.0482 0.027 Uiso 1 1 calc R
H32G H 0.1033 0.8517 -0.0827 0.027 Uiso 1 1 calc R
C111 C 0.08229(11) 1.2028(4) 0.11479(16) 0.0185(9) Uani 1 1 d .
C112 C 0.05461(11) 1.1611(4) 0.09560(17) 0.0222(10) Uani 1 1 d .
H11C H 0.0508 1.0941 0.1009 0.027 Uiso 1 1 calc R
C113 C 0.03270(13) 1.2175(4) 0.06878(19) 0.0290(12) Uani 1 1 d .
H11A H 0.0139 1.1892 0.0562 0.035 Uiso 1 1 calc R
C114 C 0.03845(15) 1.3150(5) 0.0604(2) 0.0372(14) Uani 1 1 d .
H11D H 0.0235 1.3534 0.0422 0.045 Uiso 1 1 calc R
C115 C 0.06577(15) 1.3559(4) 0.0784(2) 0.0379(14) Uani 1 1 d .
H11E H 0.0697 1.4223 0.0722 0.046 Uiso 1 1 calc R
C116 C 0.08778(13) 1.3004(4) 0.1058(2) 0.0289(11) Uani 1 1 d .
H11B H 0.1065 1.3293 0.1183 0.035 Uiso 1 1 calc R
C121 C 0.14275(11) 1.2078(3) 0.16667(17) 0.0191(9) Uani 1 1 d .
C122 C 0.15373(12) 1.2466(4) 0.20948(19) 0.0256(10) Uani 1 1 d .
H12A H 0.1427 1.2379 0.2346 0.031 Uiso 1 1 calc R
C123 C 0.18086(13) 1.2985(4) 0.2162(2) 0.0335(13) Uani 1 1 d .
H12C H 0.1884 1.3243 0.2458 0.040 Uiso 1 1 calc R
C124 C 0.19672(13) 1.3122(4) 0.1796(2) 0.0349(13) Uani 1 1 d .
H12D H 0.2151 1.3484 0.1840 0.042 Uiso 1 1 calc R
C125 C 0.18623(14) 1.2739(4) 0.1370(2) 0.0353(13) Uani 1 1 d .
H12E H 0.1975 1.2829 0.1122 0.042 Uiso 1 1 calc R
C126 C 0.15929(13) 1.2221(4) 0.1300(2) 0.0284(11) Uani 1 1 d .
H12B H 0.1520 1.1963 0.1003 0.034 Uiso 1 1 calc R
C131 C 0.04159(10) 0.8876(4) 0.18724(16) 0.0173(9) Uani 1 1 d .
C132 C 0.04250(12) 0.7966(4) 0.16542(19) 0.0247(10) Uani 1 1 d .
H13B H 0.0611 0.7725 0.1579 0.030 Uiso 1 1 calc R
C133 C 0.01635(12) 0.7420(4) 0.1549(2) 0.0309(12) Uani 1 1 d .
H13D H 0.0171 0.6806 0.1401 0.037 Uiso 1 1 calc R
C134 C -0.01099(12) 0.7762(5) 0.1659(2) 0.0307(12) Uani 1 1 d .
H13E H -0.0289 0.7383 0.1587 0.037 Uiso 1 1 calc R
C135 C -0.01209(11) 0.8659(4) 0.18749(17) 0.0243(10) Uani 1 1 d .
H13C H -0.0307 0.8896 0.1950 0.029 Uiso 1 1 calc R
C136 C 0.01401(10) 0.9209(4) 0.19801(16) 0.0195(9) Uani 1 1 d .
H13A H 0.0131 0.9823 0.2128 0.023 Uiso 1 1 calc R
C141 C 0.08494(10) 0.9215(3) 0.26560(15) 0.0157(8) Uani 1 1 d .
C142 C 0.08977(11) 0.9909(4) 0.30065(17) 0.0228(10) Uani 1 1 d .
H14B H 0.0885 1.0585 0.2933 0.027 Uiso 1 1 calc R
C143 C 0.09648(12) 0.9610(5) 0.34650(18) 0.0295(12) Uani 1 1 d .
H14D H 0.0995 1.0085 0.3704 0.035 Uiso 1 1 calc R
C144 C 0.09885(13) 0.8640(5) 0.35764(18) 0.0325(13) Uani 1 1 d .
H14E H 0.1039 0.8444 0.3890 0.039 Uiso 1 1 calc R
C145 C 0.09387(12) 0.7943(4) 0.32286(19) 0.0287(11) Uani 1 1 d .
H14C H 0.0954 0.7270 0.3305 0.034 Uiso 1 1 calc R
C146 C 0.08675(11) 0.8228(4) 0.27710(17) 0.0222(10) Uani 1 1 d .
H14A H 0.0831 0.7749 0.2535 0.027 Uiso 1 1 calc R
C211 C 0.22978(10) 0.9084(4) 0.19682(16) 0.0190(9) Uani 1 1 d .
C212 C 0.22341(11) 1.0078(4) 0.19823(16) 0.0202(9) Uani 1 1 d .
H21A H 0.2045 1.0287 0.2057 0.024 Uiso 1 1 calc R
C213 C 0.24461(12) 1.0768(4) 0.18871(18) 0.0270(11) Uani 1 1 d .
H21B H 0.2401 1.1444 0.1895 0.032 Uiso 1 1 calc R
C214 C 0.27256(13) 1.0460(5) 0.17801(19) 0.0314(12) Uani 1 1 d .
H21C H 0.2871 1.0927 0.1714 0.038 Uiso 1 1 calc R
C215 C 0.27909(12) 0.9478(5) 0.1771(2) 0.0316(12) Uani 1 1 d .
H21E H 0.2982 0.9273 0.1700 0.038 Uiso 1 1 calc R
C216 C 0.25802(11) 0.8783(5) 0.18638(18) 0.0266(11) Uani 1 1 d .
H21D H 0.2628 0.8108 0.1857 0.032 Uiso 1 1 calc R
C221 C 0.19690(11) 0.8275(4) 0.26646(15) 0.0186(9) Uani 1 1 d .
C222 C 0.21875(13) 0.8765(5) 0.29693(19) 0.0325(13) Uani 1 1 d .
H22C H 0.2341 0.9132 0.2854 0.039 Uiso 1 1 calc R
C223 C 0.21813(16) 0.8717(6) 0.3441(2) 0.0465(18) Uani 1 1 d .
H22E H 0.2330 0.9055 0.3648 0.056 Uiso 1 1 calc R
C224 C 0.19621(15) 0.8184(5) 0.36105(19) 0.0382(15) Uani 1 1 d .
H22D H 0.1963 0.8138 0.3935 0.046 Uiso 1 1 calc R
C225 C 0.17404(13) 0.7714(4) 0.33119(18) 0.0292(12) Uani 1 1 d .
H22B H 0.1587 0.7356 0.3431 0.035 Uiso 1 1 calc R
C226 C 0.17415(12) 0.7763(4) 0.28440(17) 0.0229(10) Uani 1 1 d .
H22A H 0.1586 0.7447 0.2640 0.027 Uiso 1 1 calc R
C231 C 0.17554(13) 0.5523(4) 0.11195(19) 0.0262(11) Uani 1 1 d .
C232 C 0.20558(13) 0.5377(4) 0.10699(18) 0.0261(11) Uani 1 1 d .
H23A H 0.2212 0.5642 0.1291 0.031 Uiso 1 1 calc R
C233 C 0.21302(15) 0.4844(4) 0.0699(2) 0.0343(13) Uani 1 1 d .
H23B H 0.2337 0.4745 0.0669 0.041 Uiso 1 1 calc R
C234 C 0.19086(19) 0.4461(5) 0.0376(2) 0.0476(19) Uani 1 1 d .
H23E H 0.1962 0.4108 0.0121 0.057 Uiso 1 1 calc R
C235 C 0.16092(19) 0.4588(5) 0.0422(3) 0.051(2) Uani 1 1 d .
H23D H 0.1456 0.4311 0.0201 0.062 Uiso 1 1 calc R
C236 C 0.15307(15) 0.5123(5) 0.0791(2) 0.0397(15) Uani 1 1 d .
H23C H 0.1323 0.5215 0.0820 0.048 Uiso 1 1 calc R
C241 C 0.13336(15) 0.5663(4) 0.1773(2) 0.0357(14) Uani 1 1 d .
C242 C 0.13756(18) 0.5050(5) 0.2149(3) 0.0490(19) Uani 1 1 d .
H24B H 0.1573 0.4957 0.2313 0.059 Uiso 1 1 calc R
C243 C 0.1132(2) 0.4563(6) 0.2292(4) 0.071(3) Uani 1 1 d .
H24D H 0.1162 0.4149 0.2555 0.085 Uiso 1 1 calc R
C244 C 0.0846(2) 0.4695(6) 0.2042(4) 0.074(3) Uani 1 1 d .
H24E H 0.0679 0.4368 0.2140 0.089 Uiso 1 1 calc R
C245 C 0.07960(18) 0.5287(5) 0.1656(4) 0.057(2) Uani 1 1 d .
H24C H 0.0599 0.5350 0.1483 0.069 Uiso 1 1 calc R
C246 C 0.10401(15) 0.5788(4) 0.1526(3) 0.0436(17) Uani 1 1 d .
H24A H 0.1009 0.6219 0.1269 0.052 Uiso 1 1 calc R
C311 C 0.18635(11) 1.0315(4) 0.01633(16) 0.0200(9) Uani 1 1 d .
C312 C 0.18090(13) 1.1142(4) -0.01153(18) 0.0256(11) Uani 1 1 d .
H31A H 0.1641 1.1155 -0.0356 0.031 Uiso 1 1 calc R
C313 C 0.19988(16) 1.1944(4) -0.0041(2) 0.0350(14) Uani 1 1 d .
H31D H 0.1963 1.2501 -0.0234 0.042 Uiso 1 1 calc R
C314 C 0.22404(15) 1.1937(5) 0.0313(2) 0.0362(14) Uani 1 1 d .
H31C H 0.2366 1.2496 0.0369 0.043 Uiso 1 1 calc R
C315 C 0.22987(13) 1.1116(5) 0.0585(2) 0.0325(13) Uani 1 1 d .
H31E H 0.2469 1.1103 0.0822 0.039 Uiso 1 1 calc R
C316 C 0.21105(12) 1.0309(4) 0.05132(18) 0.0248(10) Uani 1 1 d .
H31B H 0.2150 0.9749 0.0704 0.030 Uiso 1 1 calc R
C321 C 0.18699(10) 0.8315(4) -0.01140(15) 0.0181(9) Uani 1 1 d .
C322 C 0.18100(12) 0.7324(4) -0.00951(17) 0.0242(10) Uani 1 1 d .
H32A H 0.1651 0.7101 0.0060 0.029 Uiso 1 1 calc R
C323 C 0.19811(14) 0.6657(4) -0.03015(19) 0.0313(12) Uani 1 1 d .
H32B H 0.1939 0.5980 -0.0285 0.038 Uiso 1 1 calc R
C324 C 0.22126(14) 0.6973(5) -0.0532(2) 0.0357(14) Uani 1 1 d .
H32D H 0.2328 0.6512 -0.0675 0.043 Uiso 1 1 calc R
C325 C 0.22766(13) 0.7963(5) -0.05536(19) 0.0318(13) Uani 1 1 d .
H32E H 0.2436 0.8180 -0.0710 0.038 Uiso 1 1 calc R
C326 C 0.21058(11) 0.8632(4) -0.03463(17) 0.0237(10) Uani 1 1 d .
H32C H 0.2149 0.9309 -0.0362 0.028 Uiso 1 1 calc R
C331 C 0.05945(11) 0.9336(4) -0.03432(16) 0.0197(9) Uani 1 1 d .
C332 C 0.04716(12) 0.9087(4) -0.07970(17) 0.0235(10) Uani 1 1 d .
H33B H 0.0561 0.8580 -0.0952 0.028 Uiso 1 1 calc R
C333 C 0.02190(12) 0.9578(4) -0.10224(19) 0.0281(11) Uani 1 1 d .
H33A H 0.0138 0.9404 -0.1330 0.034 Uiso 1 1 calc R
C334 C 0.00876(12) 1.0310(5) -0.08031(19) 0.0312(12) Uani 1 1 d .
H33D H -0.0082 1.0653 -0.0960 0.037 Uiso 1 1 calc R
C335 C 0.02045(14) 1.0549(5) -0.0348(2) 0.0381(15) Uani 1 1 d .
H33E H 0.0111 1.1048 -0.0192 0.046 Uiso 1 1 calc R
C336 C 0.04574(12) 1.0059(5) -0.01209(19) 0.0314(13) Uani 1 1 d .
H33C H 0.0536 1.0225 0.0189 0.038 Uiso 1 1 calc R
C341 C 0.07280(12) 0.7417(4) -0.00557(18) 0.0254(11) Uani 1 1 d .
C342 C 0.0789(2) 0.6659(5) -0.0329(4) 0.073(3) Uani 1 1 d .
H34D H 0.0929 0.6740 -0.0540 0.087 Uiso 1 1 calc R
C343 C 0.0645(3) 0.5772(7) -0.0300(5) 0.101(5) Uani 1 1 d .
H34E H 0.0697 0.5241 -0.0481 0.121 Uiso 1 1 calc R
C344 C 0.0436(2) 0.5641(5) -0.0023(3) 0.062(2) Uani 1 1 d .
H34B H 0.0334 0.5033 -0.0019 0.074 Uiso 1 1 calc R
C345 C 0.03706(19) 0.6389(7) 0.0255(2) 0.060(2) Uani 1 1 d .
H34A H 0.0227 0.6300 0.0461 0.072 Uiso 1 1 calc R
C346 C 0.05156(18) 0.7279(6) 0.0232(2) 0.054(2) Uani 1 1 d .
H34C H 0.0467 0.7804 0.0420 0.065 Uiso 1 1 calc R
N1S N 0.21987(17) 1.1139(6) 0.3268(3) 0.072(2) Uani 1 1 d .
C11S C 0.19606(17) 1.1331(6) 0.3330(2) 0.0486(18) Uani 1 1 d .
C12S C 0.16583(19) 1.1558(9) 0.3422(3) 0.069(3) Uani 1 1 d .
N2AS N 0.1820(3) 0.5897(8) 0.4160(4) 0.051(3) Uani 0.604(11) 1 d P
N2BS N 0.1468(7) 0.542(3) 0.3247(15) 0.145(15) Uani 0.396(11) 1 d P
C21S C 0.1639(3) 0.5372(9) 0.4031(4) 0.046(3) Uani 0.604(11) 1 d P
C22S C 0.1402(6) 0.4987(19) 0.3573(12) 0.066(7) Uani 0.396(11) 1 d P
C23S C 0.1377(3) 0.4587(10) 0.3900(6) 0.107(5) Uani 1 1 d .
N3AS N 0.1025(7) 0.6421(17) 0.4308(11) 0.230(18) Uani 0.735(17) 1 d P
N3BS N 0.1369(9) 0.6885(19) 0.4404(9) 0.067(11) Uani 0.265(17) 1 d P
C31S C 0.0827(4) 0.6941(11) 0.4448(7) 0.139(7) Uani 1 1 d .
C32S C 0.0613(3) 0.7522(10) 0.4521(4) 0.065(4) Uani 0.735(17) 1 d P
C33S C 0.1122(12) 0.7040(18) 0.4512(8) 0.058(13) Uani 0.265(17) 1 d P

loop_
_atom_site_aniso_label
_atom_site_aniso_U_11
_atom_site_aniso_U_22
_atom_site_aniso_U_33
_atom_site_aniso_U_23
_atom_site_aniso_U_13
_atom_site_aniso_U_12
Re1 0.01039(7) 0.01278(7) 0.00931(7) -0.00013(6) 0.00185(5) 0.00124(6)
Re2 0.01092(7) 0.01396(8) 0.00910(7) -0.00082(6) 0.00051(5) 0.00216(6)
Re3 0.01217(7) 0.01768(8) 0.00868(7) -0.00034(6) 0.00068(5) 0.00356(6)
S1 0.0124(4) 0.0161(5) 0.0107(5) 0.0004(4) 0.0023(3) 0.0008(4)
S2 0.0158(5) 0.0128(5) 0.0137(5) 0.0016(4) 0.0042(4) 0.0010(4)
S3 0.0119(4) 0.0258(6) 0.0129(5) -0.0031(4) 0.0008(4) 0.0016(4)
S4 0.0189(5) 0.0185(5) 0.0143(5) -0.0042(4) -0.0029(4) 0.0042(4)
Br1 0.01466(18) 0.01700(19) 0.01192(19) -0.00111(15) 0.00097(14) 0.00083(15)
Br2 0.01529(19) 0.0255(2) 0.01255(19) -0.00028(16) 0.00277(15) 0.00689(17)
Br3 0.0272(2) 0.0234(2) 0.0159(2) 0.00306(17) 0.00617(17) 0.00871(19)
Br4 0.0826(5) 0.0371(3) 0.0331(3) 0.0021(3) 0.0160(3) 0.0085(4)
P11 0.0152(5) 0.0129(5) 0.0143(5) 0.0002(4) 0.0030(4) 0.0012(4)
P12 0.0118(5) 0.0159(5) 0.0122(5) -0.0009(4) 0.0026(4) 0.0001(4)
P21 0.0136(5) 0.0181(5) 0.0115(5) -0.0006(4) 0.0000(4) 0.0022(4)
P22 0.0205(6) 0.0149(5) 0.0221(6) -0.0022(5) 0.0032(5) 0.0020(5)
P31 0.0152(5) 0.0234(6) 0.0100(5) 0.0003(4) 0.0026(4) 0.0022(4)
P32 0.0157(5) 0.0248(6) 0.0120(5) 0.0001(4) -0.0019(4) 0.0034(5)
C11 0.020(2) 0.017(2) 0.019(2) -0.0029(17) 0.0077(17) 0.0016(17)
C12 0.017(2) 0.018(2) 0.022(2) -0.0017(17) 0.0056(17) 0.0020(17)
C21 0.023(2) 0.022(2) 0.015(2) 0.0018(17) -0.0018(17) 0.0090(19)
C22 0.036(3) 0.015(2) 0.017(2) 0.0025(17) 0.0027(19) 0.010(2)
C31 0.020(2) 0.032(3) 0.011(2) 0.0013(18) -0.0005(16) 0.004(2)
C32 0.021(2) 0.036(3) 0.011(2) -0.0044(19) -0.0013(17) 0.005(2)
C111 0.021(2) 0.019(2) 0.015(2) 0.0026(17) 0.0022(17) 0.0051(18)
C112 0.024(2) 0.023(2) 0.019(2) 0.0008(18) 0.0006(18) 0.0058(19)
C113 0.026(3) 0.036(3) 0.023(3) 0.001(2) -0.003(2) 0.013(2)
C114 0.040(3) 0.033(3) 0.036(3) 0.011(3) -0.005(3) 0.016(3)
C115 0.048(4) 0.018(3) 0.044(4) 0.010(2) -0.005(3) 0.006(2)
C116 0.033(3) 0.020(2) 0.031(3) 0.007(2) -0.002(2) 0.003(2)
C121 0.020(2) 0.016(2) 0.022(2) 0.0020(17) 0.0031(18) -0.0003(17)
C122 0.028(3) 0.023(2) 0.024(3) 0.000(2) 0.000(2) -0.002(2)
C123 0.031(3) 0.029(3) 0.037(3) -0.005(2) -0.003(2) -0.009(2)
C124 0.027(3) 0.021(3) 0.057(4) -0.003(3) 0.006(3) -0.007(2)
C125 0.034(3) 0.025(3) 0.050(4) -0.002(3) 0.019(3) -0.010(2)
C126 0.029(3) 0.028(3) 0.031(3) -0.001(2) 0.011(2) -0.005(2)
C131 0.0140(19) 0.024(2) 0.014(2) 0.0004(17) 0.0012(15) -0.0004(17)
C132 0.019(2) 0.026(3) 0.029(3) -0.002(2) 0.0040(19) 0.000(2)
C133 0.024(3) 0.028(3) 0.040(3) -0.007(2) 0.002(2) -0.006(2)
C134 0.018(2) 0.038(3) 0.036(3) -0.005(2) 0.002(2) -0.009(2)
C135 0.013(2) 0.039(3) 0.021(2) -0.002(2) 0.0028(17) -0.002(2)
C136 0.016(2) 0.027(2) 0.016(2) -0.0022(18) 0.0040(16) -0.0022(18)
C141 0.0138(19) 0.023(2) 0.0113(19) 0.0004(16) 0.0041(15) -0.0009(17)
C142 0.022(2) 0.030(3) 0.017(2) 0.0002(19) 0.0049(18) -0.006(2)
C143 0.027(3) 0.048(3) 0.013(2) -0.003(2) 0.0023(19) -0.007(2)
C144 0.031(3) 0.052(4) 0.014(2) 0.006(2) 0.004(2) 0.000(3)
C145 0.027(3) 0.033(3) 0.027(3) 0.011(2) 0.010(2) 0.002(2)
C146 0.023(2) 0.027(3) 0.018(2) 0.0009(19) 0.0071(18) 0.003(2)
C211 0.017(2) 0.027(2) 0.013(2) -0.0038(17) -0.0005(16) -0.0028(18)
C212 0.019(2) 0.025(2) 0.016(2) -0.0030(18) -0.0006(17) -0.0024(19)
C213 0.027(3) 0.029(3) 0.023(3) -0.004(2) 0.000(2) -0.007(2)
C214 0.026(3) 0.045(3) 0.023(3) -0.003(2) 0.003(2) -0.014(2)
C215 0.015(2) 0.048(3) 0.033(3) -0.005(3) 0.006(2) -0.003(2)
C216 0.017(2) 0.038(3) 0.025(3) -0.002(2) 0.0025(19) 0.000(2)
C221 0.019(2) 0.025(2) 0.012(2) -0.0012(17) 0.0005(16) 0.0085(18)
C222 0.027(3) 0.051(4) 0.018(3) -0.002(2) 0.000(2) -0.006(3)
C223 0.047(4) 0.074(5) 0.016(3) -0.009(3) -0.004(2) -0.012(4)
C224 0.044(3) 0.057(4) 0.013(3) 0.004(2) 0.005(2) 0.006(3)
C225 0.031(3) 0.039(3) 0.019(2) 0.009(2) 0.007(2) 0.010(2)
C226 0.024(2) 0.028(3) 0.016(2) 0.0034(19) 0.0017(18) 0.004(2)
C231 0.031(3) 0.018(2) 0.028(3) -0.006(2) -0.003(2) 0.009(2)
C232 0.035(3) 0.022(2) 0.020(2) -0.0010(19) 0.002(2) 0.012(2)
C233 0.049(4) 0.028(3) 0.027(3) 0.000(2) 0.009(3) 0.019(3)
C234 0.078(5) 0.035(3) 0.027(3) -0.012(3) -0.003(3) 0.029(3)
C235 0.069(5) 0.035(4) 0.042(4) -0.020(3) -0.021(3) 0.016(3)
C236 0.037(3) 0.032(3) 0.045(4) -0.017(3) -0.012(3) 0.011(3)
C241 0.040(3) 0.014(2) 0.059(4) -0.005(2) 0.023(3) -0.002(2)
C242 0.054(4) 0.025(3) 0.075(5) 0.011(3) 0.030(4) 0.002(3)
C243 0.086(7) 0.031(4) 0.109(8) 0.020(4) 0.053(6) 0.004(4)
C244 0.060(5) 0.034(4) 0.142(10) 0.000(5) 0.059(6) -0.007(4)
C245 0.042(4) 0.028(3) 0.109(7) -0.007(4) 0.030(4) -0.002(3)
C246 0.038(3) 0.020(3) 0.077(5) -0.011(3) 0.019(3) -0.008(2)
C311 0.023(2) 0.024(2) 0.014(2) -0.0020(17) 0.0073(17) -0.0018(19)
C312 0.038(3) 0.024(2) 0.017(2) -0.0002(19) 0.009(2) 0.002(2)
C313 0.059(4) 0.024(3) 0.024(3) -0.002(2) 0.014(3) -0.006(3)
C314 0.050(4) 0.038(3) 0.023(3) -0.006(2) 0.014(3) -0.021(3)
C315 0.028(3) 0.046(3) 0.025(3) -0.002(2) 0.007(2) -0.013(3)
C316 0.023(2) 0.033(3) 0.019(2) 0.001(2) 0.0045(18) -0.003(2)
C321 0.016(2) 0.027(2) 0.011(2) -0.0017(17) 0.0017(15) 0.0064(18)
C322 0.025(2) 0.030(3) 0.016(2) -0.0008(19) -0.0006(18) 0.004(2)
C323 0.043(3) 0.027(3) 0.023(3) -0.006(2) 0.001(2) 0.012(2)
C324 0.037(3) 0.047(4) 0.023(3) -0.010(2) 0.003(2) 0.019(3)
C325 0.026(3) 0.049(4) 0.022(3) -0.002(2) 0.009(2) 0.011(3)
C326 0.020(2) 0.035(3) 0.017(2) -0.001(2) 0.0060(18) 0.006(2)
C331 0.017(2) 0.025(2) 0.016(2) 0.0041(18) -0.0020(16) 0.0016(18)
C332 0.023(2) 0.026(2) 0.018(2) 0.0008(19) -0.0054(18) -0.001(2)
C333 0.026(3) 0.036(3) 0.020(2) 0.006(2) -0.0086(19) 0.001(2)
C334 0.022(2) 0.044(3) 0.025(3) 0.007(2) -0.006(2) 0.009(2)
C335 0.032(3) 0.053(4) 0.028(3) 0.000(3) 0.000(2) 0.023(3)
C336 0.025(3) 0.049(4) 0.018(2) -0.005(2) -0.0019(19) 0.014(2)
C341 0.025(2) 0.029(3) 0.018(2) 0.005(2) -0.0098(18) -0.001(2)
C342 0.072(6) 0.026(3) 0.131(9) -0.022(5) 0.051(6) -0.007(4)
C343 0.090(8) 0.033(4) 0.193(14) -0.026(6) 0.063(9) -0.010(5)
C344 0.066(5) 0.027(3) 0.088(7) 0.021(4) -0.007(5) -0.010(3)
C345 0.060(5) 0.085(6) 0.030(4) 0.011(4) -0.006(3) -0.045(5)
C346 0.062(5) 0.069(5) 0.033(4) -0.016(3) 0.011(3) -0.039(4)
N1S 0.054(4) 0.071(5) 0.097(6) -0.022(5) 0.028(4) -0.032(4)
C11S 0.049(4) 0.061(5) 0.038(4) 0.002(3) 0.011(3) -0.028(4)
C12S 0.046(4) 0.125(9) 0.038(4) -0.008(5) 0.012(3) 0.005(5)
N2AS 0.071(8) 0.039(6) 0.044(6) 0.013(5) 0.008(5) -0.004(5)
N2BS 0.067(18) 0.18(4) 0.19(4) -0.03(3) 0.02(2) -0.02(2)
C21S 0.063(8) 0.032(6) 0.042(7) 0.001(5) 0.005(6) 0.011(6)
C22S 0.048(12) 0.049(14) 0.10(2) -0.028(14) 0.014(14) -0.004(11)
C23S 0.113(11) 0.071(8) 0.123(12) -0.013(8) -0.027(9) 0.001(8)
N3AS 0.29(3) 0.113(17) 0.35(3) 0.15(2) 0.25(3) 0.14(2)
N3BS 0.12(3) 0.030(13) 0.040(15) 0.007(11) -0.031(16) -0.005(16)
C31S 0.099(11) 0.098(11) 0.23(2) 0.102(12) 0.048(12) -0.005(9)
C32S 0.072(8) 0.073(9) 0.056(7) -0.011(6) 0.026(6) -0.005(7)
C33S 0.14(4) 0.012(11) 0.014(11) 0.010(8) -0.012(16) 0.006(16)

loop_
_atom_type_symbol
_atom_type_description
_atom_type_scat_dispersion_real
_atom_type_scat_dispersion_imag
_atom_type_scat_source
C C 0.0033 0.0016 'International Tables Vol C Tables 4.2.6.8 and 6.1.1.4'
H H 0.0000 0.0000 'International Tables Vol C Tables 4.2.6.8 and 6.1.1.4'
N N 0.0061 0.0033 'International Tables Vol C Tables 4.2.6.8 and 6.1.1.4'
P P 0.1023 0.0942 'International Tables Vol C Tables 4.2.6.8 and 6.1.1.4'
S S 0.1246 0.1234 'International Tables Vol C Tables 4.2.6.8 and 6.1.1.4'
Br Br -0.2901 2.4595 'International Tables Vol C Tables 4.2.6.8 and 6.1.1.4'
Re Re -1.0185 7.2310 'International Tables Vol C Tables 4.2.6.8 and 6.1.1.4'

loop_
_geom_angle_atom_site_label_1
_geom_angle_atom_site_label_2
_geom_angle_atom_site_label_3
_geom_angle
Re2 Re1 Re3 59.960(6)
S1 Re1 Re2 53.89(3)
S1 Re1 Re3 53.48(3)
S1 Re1 Br1 87.97(3)
S1 Re1 P11 91.06(4)
S1 Re1 P12 167.09(4)
S2 Re1 Re2 52.09(3)
S2 Re1 Re3 96.70(3)
S2 Re1 S1 105.01(4)
S2 Re1 Br1 88.02(3)
S2 Re1 P11 158.33(4)
S2 Re1 P12 81.38(4)
S3 Re1 Re2 97.46(3)
S3 Re1 Re3 53.54(3)
S3 Re1 S1 106.01(4)
S3 Re1 S2 93.47(4)
S3 Re1 Br1 164.98(3)
S3 Re1 P11 95.99(4)
S3 Re1 P12 84.48(4)
Br1 Re1 Re2 95.235(11)
Br1 Re1 Re3 141.131(12)
P11 Re1 Re2 144.74(3)
P11 Re1 Re3 104.61(3)
P11 Re1 Br1 77.95(3)
P12 Re1 Re2 133.47(3)
P12 Re1 Re3 137.90(3)
P12 Re1 Br1 80.96(3)
P12 Re1 P11 80.18(4)
Re1 Re2 Re3 60.340(6)
S1 Re2 Re1 53.65(3)
S1 Re2 Re3 53.59(3)
S1 Re2 Br2 87.44(3)
S1 Re2 P21 91.18(4)
S1 Re2 P22 168.22(4)
S2 Re2 Re1 53.70(3)
S2 Re2 Re3 98.17(3)
S2 Re2 S1 106.35(4)
S2 Re2 S4 93.65(4)
S2 Re2 Br2 164.65(3)
S2 Re2 P21 95.59(4)
S2 Re2 P22 82.37(4)
S4 Re2 Re1 96.87(3)
S4 Re2 Re3 52.26(3)
S4 Re2 S1 104.93(4)
S4 Re2 Br2 89.10(3)
S4 Re2 P21 158.35(4)
S4 Re2 P22 81.96(4)
Br2 Re2 Re1 140.907(13)
Br2 Re2 Re3 95.458(12)
P21 Re2 Re1 104.38(3)
P21 Re2 Re3 144.54(3)
P21 Re2 Br2 77.06(3)
P22 Re2 Re1 135.99(3)
P22 Re2 Re3 134.22(3)
P22 Re2 Br2 83.07(3)
P22 Re2 P21 79.92(4)
Re2 Re3 Re1 59.699(6)
S1 Re3 Re1 53.41(3)
S1 Re3 Re2 53.76(3)
S1 Re3 Br3 87.65(3)
S1 Re3 P31 89.25(4)
S1 Re3 P32 167.59(4)
S3 Re3 Re1 52.21(3)
S3 Re3 Re2 96.30(3)
S3 Re3 S1 104.65(4)
S3 Re3 Br3 89.34(3)
S3 Re3 P31 160.48(4)
S3 Re3 P32 84.99(4)
S4 Re3 Re1 97.43(3)
S4 Re3 Re2 53.70(3)
S4 Re3 S1 106.52(4)
S4 Re3 S3 92.98(4)
S4 Re3 Br3 164.50(3)
S4 Re3 P31 96.16(4)
S4 Re3 P32 80.33(4)
Br3 Re3 Re1 96.100(12)
Br3 Re3 Re2 141.214(14)
P31 Re3 Re1 142.54(3)
P31 Re3 Re2 103.02(3)
P31 Re3 Br3 77.40(3)
P32 Re3 Re1 137.12(3)
P32 Re3 Re2 134.03(3)
P32 Re3 Br3 84.61(3)
P32 Re3 P31 79.61(4)
Re1 S1 Re2 72.47(3)
Re1 S1 Re3 73.11(3)
Re3 S1 Re2 72.66(3)
Re2 S2 Re1 74.21(3)
Re1 S3 Re3 74.25(3)
Re3 S4 Re2 74.04(3)
C11 P11 Re1 105.38(16)
C111 P11 Re1 126.05(16)
C111 P11 C11 97.8(2)
C121 P11 Re1 114.20(16)
C121 P11 C11 106.0(2)
C121 P11 C111 104.7(2)
C12 P12 Re1 108.49(15)
C131 P12 Re1 118.96(15)
C131 P12 C12 104.9(2)
C141 P12 Re1 117.17(14)
C141 P12 C12 104.8(2)
C141 P12 C131 101.1(2)
C21 P21 Re2 104.71(16)
C211 P21 Re2 114.53(16)
C211 P21 C21 105.5(2)
C211 P21 C221 105.1(2)
C221 P21 Re2 125.66(16)
C221 P21 C21 98.5(2)
C22 P22 Re2 108.68(16)
C231 P22 Re2 116.11(18)
C231 P22 C22 105.4(2)
C241 P22 Re2 116.55(19)
C241 P22 C22 105.3(3)
C241 P22 C231 103.8(3)
C31 P31 Re3 103.28(16)
C31 P31 C321 96.6(2)
C311 P31 Re3 114.43(15)
C311 P31 C31 107.5(2)
C311 P31 C321 102.6(2)
C321 P31 Re3 129.47(16)
C32 P32 Re3 106.44(16)
C331 P32 Re3 123.18(17)
C331 P32 C32 103.1(2)
C341 P32 Re3 115.97(16)
C341 P32 C32 106.4(3)
C341 P32 C331 100.2(2)
C12 C11 P11 109.5(3)
C11 C12 P12 111.3(3)
C22 C21 P21 110.3(3)
C21 C22 P22 112.0(3)
C32 C31 P31 106.3(3)
C31 C32 P32 108.9(3)
C112 C111 P11 119.8(4)
C116 C111 P11 120.5(4)
C116 C111 C112 119.1(5)
C113 C112 C111 120.2(5)
C114 C113 C112 120.0(6)
C115 C114 C113 120.1(5)
C114 C115 C116 120.4(5)
C111 C116 C115 120.2(5)
C122 C121 P11 121.5(4)
C122 C121 C126 118.8(5)
C126 C121 P11 119.6(4)
C121 C122 C123 120.6(5)
C124 C123 C122 119.7(6)
C125 C124 C123 120.5(5)
C124 C125 C126 120.3(6)
C125 C126 C121 120.1(5)
C132 C131 P12 121.7(4)
C136 C131 P12 119.5(4)
C136 C131 C132 118.7(4)
C133 C132 C131 120.1(5)
C132 C133 C134 120.5(5)
C135 C134 C133 119.8(5)
C136 C135 C134 120.0(5)
C135 C136 C131 121.0(5)
C142 C141 P12 120.8(4)
C142 C141 C146 119.2(4)
C146 C141 P12 120.0(4)
C143 C142 C141 119.7(5)
C144 C143 C142 120.9(5)
C143 C144 C145 119.6(5)
C146 C145 C144 120.2(5)
C145 C146 C141 120.2(5)
C212 C211 P21 120.0(4)
C212 C211 C216 119.2(5)
C216 C211 P21 120.7(4)
C211 C212 C213 120.6(5)
C212 C213 C214 119.7(5)
C215 C214 C213 119.9(5)
C214 C215 C216 120.9(5)
C215 C216 C211 119.7(5)
C222 C221 P21 119.9(4)
C222 C221 C226 118.7(5)
C226 C221 P21 121.0(4)
C223 C222 C221 119.9(6)
C224 C223 C222 120.3(6)
C223 C224 C225 120.3(5)
C226 C225 C224 120.1(5)
C225 C226 C221 120.6(5)
C232 C231 P22 120.9(4)
C232 C231 C236 118.7(5)
C236 C231 P22 120.3(4)
C231 C232 C233 120.3(6)
C234 C233 C232 120.6(6)
C233 C234 C235 120.0(6)
C234 C235 C236 120.1(6)
C235 C236 C231 120.2(6)
C242 C241 P22 121.1(6)
C242 C241 C246 119.3(6)
C246 C241 P22 119.6(5)
C241 C242 C243 120.9(8)
C244 C243 C242 118.7(9)
C245 C244 C243 122.0(7)
C244 C245 C246 118.4(8)
C245 C246 C241 120.6(8)
C312 C311 P31 121.8(4)
C316 C311 P31 119.2(4)
C316 C311 C312 119.1(5)
C313 C312 C311 120.1(5)
C314 C313 C312 120.4(6)
C313 C314 C315 119.8(5)
C314 C315 C316 120.3(6)
C315 C316 C311 120.3(5)
C322 C321 P31 122.4(4)
C322 C321 C326 119.1(5)
C326 C321 P31 117.9(4)
C323 C322 C321 120.4(5)
C324 C323 C322 120.4(6)
C323 C324 C325 120.1(5)
C326 C325 C324 119.7(5)
C325 C326 C321 120.4(5)
C332 C331 P32 116.8(4)
C336 C331 P32 124.1(4)
C336 C331 C332 118.9(5)
C333 C332 C331 120.5(5)
C334 C333 C332 120.3(5)
C333 C334 C335 119.6(5)
C336 C335 C334 120.2(6)
C331 C336 C335 120.4(5)
C342 C341 P32 122.4(5)
C342 C341 C346 118.2(6)
C346 C341 P32 119.4(5)
C341 C342 C343 119.9(9)
C344 C343 C342 121.9(9)
C343 C344 C345 119.3(8)
C344 C345 C346 119.3(8)
C341 C346 C345 121.3(8)
N1S C11S C12S 178.2(10)
N2AS C21S C22S 145.7(17)
N2AS C21S C23S 174.0(14)
C23S C21S C22S 40.3(11)
N2BS C22S C21S 106(2)
C23S C22S N2BS 171(3)
C23S C22S C21S 66.3(19)
C22S C23S C21S 73.5(17)
C31S N3AS N3BS 114(3)
C33S N3AS N3BS 47(3)
C33S N3AS C31S 68(3)
C33S N3BS N3AS 41.5(19)
N3AS C31S C32S 170(2)
N3AS C31S C33S 50(2)
C32S C31S C33S 132(2)
N3AS C33S N3BS 91(3)
N3AS C33S C31S 62(3)
N3BS C33S C31S 152(3)

loop_
_geom_bond_atom_site_label_1
_geom_bond_atom_site_label_2
_geom_bond_distance
Re1 Re2 2.7718(2)
Re1 Re3 2.7897(2)
Re1 S1 2.3411(10)
Re1 S2 2.3215(11)
Re1 S3 2.2907(11)
Re1 Br1 2.5872(5)
Re1 P11 2.5277(12)
Re1 P12 2.5010(11)
Re2 Re3 2.7791(2)
Re2 S1 2.3483(11)
Re2 S2 2.2727(10)
Re2 S4 2.3297(11)
Re2 Br2 2.5743(5)
Re2 P21 2.5265(11)
Re2 P22 2.5136(13)
Re3 S1 2.3430(11)
Re3 S3 2.3312(11)
Re3 S4 2.2858(12)
Re3 Br3 2.5978(5)
Re3 P31 2.5527(11)
Re3 P32 2.5170(12)
P11 C11 1.843(5)
P11 C111 1.838(5)
P11 C121 1.822(5)
P12 C12 1.836(5)
P12 C131 1.822(5)
P12 C141 1.821(5)
P21 C21 1.844(5)
P21 C211 1.823(5)
P21 C221 1.833(5)
P22 C22 1.840(5)
P22 C231 1.832(5)
P22 C241 1.829(6)
P31 C31 1.836(5)
P31 C311 1.820(5)
P31 C321 1.846(5)
P32 C32 1.833(5)
P32 C331 1.829(5)
P32 C341 1.821(6)
C11 C12 1.529(6)
C21 C22 1.516(7)
C31 C32 1.524(7)
C111 C112 1.403(7)
C111 C116 1.392(7)
C112 C113 1.395(7)
C113 C114 1.389(9)
C114 C115 1.375(9)
C115 C116 1.398(8)
C121 C122 1.383(7)
C121 C126 1.403(7)
C122 C123 1.394(8)
C123 C124 1.379(9)
C124 C125 1.369(9)
C125 C126 1.386(8)
C131 C132 1.405(7)
C131 C136 1.393(6)
C132 C133 1.383(7)
C133 C134 1.389(8)
C134 C135 1.386(8)
C135 C136 1.384(7)
C141 C142 1.393(7)
C141 C146 1.393(7)
C142 C143 1.393(7)
C143 C144 1.369(9)
C144 C145 1.389(9)
C145 C146 1.386(7)
C211 C212 1.393(7)
C211 C216 1.403(7)
C212 C213 1.396(7)
C213 C214 1.396(8)
C214 C215 1.378(9)
C215 C216 1.394(8)
C221 C222 1.394(7)
C221 C226 1.399(7)
C222 C223 1.387(8)
C223 C224 1.371(10)
C224 C225 1.380(9)
C225 C226 1.371(7)
C231 C232 1.385(8)
C231 C236 1.396(8)
C232 C233 1.389(7)
C233 C234 1.368(10)
C234 C235 1.374(11)
C235 C236 1.393(9)
C241 C242 1.376(10)
C241 C246 1.410(10)
C242 C243 1.391(10)
C243 C244 1.389(15)
C244 C245 1.384(14)
C245 C246 1.387(9)
C311 C312 1.397(7)
C311 C316 1.390(7)
C312 C313 1.385(8)
C313 C314 1.381(9)
C314 C315 1.381(9)
C315 C316 1.386(8)
C321 C322 1.387(7)
C321 C326 1.404(7)
C322 C323 1.385(7)
C323 C324 1.383(9)
C324 C325 1.391(9)
C325 C326 1.388(7)
C331 C332 1.402(7)
C331 C336 1.378(7)
C332 C333 1.393(7)
C333 C334 1.368(8)
C334 C335 1.396(8)
C335 C336 1.396(8)
C341 C342 1.363(9)
C341 C346 1.371(9)
C342 C343 1.383(12)
C343 C344 1.334(14)
C344 C345 1.366(13)
C345 C346 1.388(10)
N1S C11S 1.136(10)
C11S C12S 1.449(11)
N2AS C21S 1.107(16)
N2BS C22S 1.19(5)
C21S C22S 1.67(3)
C21S C23S 1.59(2)
C22S C23S 1.12(3)
N3AS N3BS 1.65(5)
N3AS C31S 1.25(2)
N3AS C33S 1.09(4)
N3BS C33S 1.21(5)
C31S C32S 1.28(2)
C31S C33S 1.31(5)
